data_7125122
loop_
_publ_author_name
'Surinwong, Sireenart'
'Yoshinari, Nobuto'
'Kojima, Tatsuhiro'
'Konno, Takumi'

_publ_section_title
;
 A drastic change in the superhydrophilic crystal porosities of
 metallosupramolecular structures via a slight change in pH.
;
_journal_issue 87
_journal_name_full 'Chemical communications (Cambridge, England)'
_journal_page_first 12893
_journal_page_last 12896
_journal_paper_doi 10.1039/c6cc06943f
_journal_volume 52
_journal_year 2016
_chemical_absolute_configuration rmad
_chemical_formula_moiety '(Na2 H20 O10), (C4 O4 H8 Zn), 3(C30 H54 Au3 Co2 N6 O12 S6)'
_chemical_formula_sum 'C94 H168 Au9 Co6 N18 Na2 O50 S18 Zn'
_chemical_formula_weight 5165.16
_space_group_crystal_system hexagonal
_space_group_IT_number 178
_space_group_name_Hall 'P 61 2 (0 0 5)'
_space_group_name_H-M_alt 'P 61 2 2'
_atom_sites_solution_hydrogens geom
_audit_creation_method SHELXL-2014
_audit_update_record
;
2016-08-23 deposited with the CCDC.
2016-10-06 downloaded from the CCDC.
;
_cell_angle_alpha 90
_cell_angle_beta 90
_cell_angle_gamma 120
_cell_formula_units_Z 6
_cell_length_a 44.24850(10)
_cell_length_b 44.24850(10)
_cell_length_c 28.44460(10)
_cell_measurement_reflns_used 604824
_cell_measurement_temperature 100(2)
_cell_measurement_theta_max 33.396
_cell_measurement_theta_min 1.385
_cell_volume 48231.1(2)
_computing_cell_refinement HKL3000
_computing_data_collection 'PAL ADSC Quantum-210 ADX Program'
_computing_data_reduction HKL3000
_computing_molecular_graphics Mercury
_computing_publication_material WinGX
_computing_structure_refinement 'SHELXL-2014/7 (Sheldrick, 2014)'
_computing_structure_solution 'SHELXS-2014 (Sheldrick, 2014)'
_diffrn_ambient_temperature 100(2)
_diffrn_measured_fraction_theta_full 0.999
_diffrn_measured_fraction_theta_max 0.827
_diffrn_measurement_device_type 'ADSC Q210 CCD area detector'
_diffrn_measurement_method 'omega scan'
_diffrn_radiation_monochromator 'Si(111) double crystal monochromator'
_diffrn_radiation_source 'PLSII 2D bending magnet'
_diffrn_radiation_type synchrotron
_diffrn_radiation_wavelength 0.700
_diffrn_reflns_av_R_equivalents 0.0752
_diffrn_reflns_av_unetI/netI 0.0307
_diffrn_reflns_Laue_measured_fraction_full 0.999
_diffrn_reflns_Laue_measured_fraction_max 0.827
_diffrn_reflns_limit_h_max 56
_diffrn_reflns_limit_h_min -64
_diffrn_reflns_limit_k_max 60
_diffrn_reflns_limit_k_min -56
_diffrn_reflns_limit_l_max 37
_diffrn_reflns_limit_l_min -37
_diffrn_reflns_number 604824
_diffrn_reflns_point_group_measured_fraction_full 0.999
_diffrn_reflns_point_group_measured_fraction_max 0.815
_diffrn_reflns_theta_full 25.000
_diffrn_reflns_theta_max 33.396
_diffrn_reflns_theta_min 1.554
_exptl_absorpt_coefficient_mu 4.286
_exptl_absorpt_correction_T_max 0.3011
_exptl_absorpt_correction_T_min 0.2614
_exptl_absorpt_correction_type multi-scan
_exptl_absorpt_process_details
;
[c.f. r.h. blessing, acta cryst. (1995), a51, 33-38]
;
_exptl_crystal_colour Purple
_exptl_crystal_density_diffrn 1.067
_exptl_crystal_description 'hexagonal block'
_exptl_crystal_F_000 14826
_exptl_crystal_size_max 0.180
_exptl_crystal_size_mid 0.150
_exptl_crystal_size_min 0.110
_platon_squeeze_details
;
;
_refine_diff_density_max 1.137
_refine_diff_density_min -4.013
_refine_diff_density_rms 0.189
_refine_ls_abs_structure_details
;
 Flack x determined using 17202 quotients [(I+)-(I-)]/[(I+)+(I-)]
 (Parsons, Flack and Wagner, Acta Cryst. B69 (2013) 249-259).
;
_refine_ls_abs_structure_Flack 0.0055(17)
_refine_ls_extinction_method none
_refine_ls_goodness_of_fit_ref 1.056
_refine_ls_hydrogen_treatment constr
_refine_ls_matrix_type full
_refine_ls_number_parameters 895
_refine_ls_number_reflns 53395
_refine_ls_number_restraints 12
_refine_ls_restrained_S_all 1.056
_refine_ls_R_factor_all 0.0740
_refine_ls_R_factor_gt 0.0627
_refine_ls_shift/su_max 0.002
_refine_ls_shift/su_mean 0.000
_refine_ls_structure_factor_coef Fsqd
_refine_ls_weighting_details 'w=1/[\s^2^(Fo^2^)+(0.1200P)^2^] where P=(Fo^2^+2Fc^2^)/3'
_refine_ls_weighting_scheme calc
_refine_ls_wR_factor_gt 0.1622
_refine_ls_wR_factor_ref 0.1702
_reflns_Friedel_coverage 0.846
_reflns_Friedel_fraction_full 0.999
_reflns_Friedel_fraction_max 0.800
_reflns_number_gt 42041
_reflns_number_total 53395
_reflns_threshold_expression 'I > 2\s(I)'
_cod_data_source_file c6cc06943f2.cif
_cod_data_source_block '[2]'
_cod_original_cell_volume 48231.1(3)
_cod_original_sg_symbol_Hall 'P 61 2 (0 0 -1)'
_cod_database_code 7125122
_shelxl_version_number 2014-3
_shelx_space_group_comment
;
The symmetry employed for this shelxl refinement is uniquely defined
by the following loop, which should always be used as a source of
symmetry information in preference to the above space-group names.
They are only intended as comments.
;
_shelx_estimated_absorpt_t_min 0.513
_shelx_estimated_absorpt_t_max 0.650

loop_
_space_group_symop_operation_xyz
'x, y, z'
'-x, -y, z+1/2'
'-y, -x, -z+5/6'
'y, x, -z+1/3'
'x-y, -y, -z'
'-x+y, y, -z+1/2'
'x, x-y, -z+1/6'
'-x, -x+y, -z+2/3'
'-y, x-y, z+1/3'
'y, -x+y, z+5/6'
'x-y, x, z+1/6'
'-x+y, -x, z+2/3'

loop_
_atom_site_label
_atom_site_type_symbol
_atom_site_fract_x
_atom_site_fract_y
_atom_site_fract_z
_atom_site_U_iso_or_equiv
_atom_site_adp_type
_atom_site_occupancy
_atom_site_site_symmetry_order
_atom_site_calc_flag
_atom_site_refinement_flags_posn
_atom_site_refinement_flags_adp
_atom_site_refinement_flags_occupancy
Au1 Au 0.27581(2) 0.36768(2) -0.03805(2) 0.05213(9) Uani 1 1 d . . .
Au2 Au 0.23533(2) 0.28870(2) -0.04827(2) 0.04960(8) Uani 1 1 d . . .
Au3 Au 0.26891(2) 0.32208(2) 0.04276(2) 0.04768(8) Uani 1 1 d . . .
Co1 Co 0.18500(3) 0.32467(3) 0.01606(5) 0.0457(2) Uani 1 1 d . . .
Co2 Co 0.33503(3) 0.32886(3) -0.04715(5) 0.0504(3) Uani 1 1 d . . .
S1 S 0.22056(6) 0.36007(6) -0.04078(10) 0.0532(5) Uani 1 1 d . . .
C1 C 0.2245(3) 0.4029(3) -0.0243(4) 0.059(2) Uani 1 1 d . . .
C2 C 0.1878(2) 0.3909(2) -0.0026(4) 0.0509(19) Uani 1 1 d . . .
H2 H 0.1696 0.3787 -0.0273 0.061 Uiso 1 1 calc R U .
N1 N 0.1814(2) 0.36688(19) 0.0363(3) 0.0496(16) Uani 1 1 d . . .
H1A H 0.1596 0.3595 0.0480 0.060 Uiso 1 1 calc R U .
H1B H 0.1971 0.3784 0.0596 0.060 Uiso 1 1 calc R U .
C3 C 0.1856(3) 0.4234(3) 0.0156(4) 0.055(2) Uani 1 1 d . . .
O1 O 0.1921(2) 0.4324(2) 0.0550(3) 0.0603(17) Uani 1 1 d . . .
O2 O 0.1768(2) 0.4376(2) -0.0163(3) 0.0635(18) Uani 1 1 d . . .
C4 C 0.2534(2) 0.4229(3) 0.0104(4) 0.059(2) Uani 1 1 d . . .
H4A H 0.2488 0.4091 0.0392 0.088 Uiso 1 1 calc R U .
H4B H 0.2757 0.4275 -0.0032 0.088 Uiso 1 1 calc R U .
H4C H 0.2546 0.4450 0.0179 0.088 Uiso 1 1 calc R U .
C5 C 0.2311(4) 0.4231(4) -0.0670(5) 0.075(3) Uani 1 1 d . . .
H5A H 0.2122 0.4099 -0.0895 0.112 Uiso 1 1 calc R U .
H5B H 0.2322 0.4452 -0.0598 0.112 Uiso 1 1 calc R U .
H5C H 0.2533 0.4277 -0.0808 0.112 Uiso 1 1 calc R U .
S2 S 0.22916(5) 0.33819(5) 0.06622(9) 0.0481(4) Uani 1 1 d . . .
C6 C 0.2056(2) 0.3106(2) 0.1175(3) 0.0489(18) Uani 1 1 d . . .
C7 C 0.1699(2) 0.3098(2) 0.1178(3) 0.0497(18) Uani 1 1 d . . .
H7 H 0.1745 0.3341 0.1229 0.060 Uiso 1 1 calc R U .
N2 N 0.15405(18) 0.29804(18) 0.0711(3) 0.0447(14) Uani 1 1 d . . .
H2A H 0.1344 0.2997 0.0698 0.054 Uiso 1 1 calc R U .
H2B H 0.1475 0.2751 0.0678 0.054 Uiso 1 1 calc R U .
C8 C 0.1467(3) 0.2874(3) 0.1556(3) 0.055(2) Uani 1 1 d . . .
O3 O 0.1556(2) 0.30039(19) 0.1969(3) 0.0588(16) Uani 1 1 d . . .
O4 O 0.1202(2) 0.2573(2) 0.1475(3) 0.073(2) Uani 1 1 d . . .
C9 C 0.2008(3) 0.2741(3) 0.1150(4) 0.058(2) Uani 1 1 d . . .
H9A H 0.1865 0.2619 0.0876 0.086 Uiso 1 1 calc R U .
H9B H 0.2237 0.2758 0.1122 0.086 Uiso 1 1 calc R U .
H9C H 0.1892 0.2612 0.1436 0.086 Uiso 1 1 calc R U .
C10 C 0.2278(3) 0.3298(3) 0.1601(4) 0.065(3) Uani 1 1 d . . .
H10A H 0.2308 0.3533 0.1616 0.097 Uiso 1 1 calc R U .
H10B H 0.2162 0.3169 0.1887 0.097 Uiso 1 1 calc R U .
H10C H 0.2507 0.3315 0.1573 0.097 Uiso 1 1 calc R U .
S3 S 0.18449(6) 0.27630(6) -0.01074(9) 0.0519(5) Uani 1 1 d . . .
C11 C 0.1496(2) 0.2614(3) -0.0557(4) 0.053(2) Uani 1 1 d . . .
C12 C 0.1241(3) 0.2722(3) -0.0354(4) 0.055(2) Uani 1 1 d . . .
H12 H 0.1149 0.2598 -0.0048 0.066 Uiso 1 1 calc R U .
N3 N 0.1440(2) 0.3098(2) -0.0264(3) 0.0537(17) Uani 1 1 d . . .
H3A H 0.1295 0.3165 -0.0134 0.064 Uiso 1 1 calc R U .
H3B H 0.1517 0.3212 -0.0543 0.064 Uiso 1 1 calc R U .
C13 C 0.0929(4) 0.2635(4) -0.0682(5) 0.075(3) Uani 1 1 d . . .
O5 O 0.0673(3) 0.2319(4) -0.0637(4) 0.102(3) Uani 1 1 d . . .
O6 O 0.0947(3) 0.2844(3) -0.0974(4) 0.087(3) Uani 1 1 d . . .
C14 C 0.1640(3) 0.2773(3) -0.1044(4) 0.060(2) Uani 1 1 d . . .
H14A H 0.1799 0.2696 -0.1155 0.090 Uiso 1 1 calc R U .
H14B H 0.1446 0.2697 -0.1267 0.090 Uiso 1 1 calc R U .
H14C H 0.1765 0.3028 -0.1022 0.090 Uiso 1 1 calc R U .
C15 C 0.1333(4) 0.2215(4) -0.0570(6) 0.084(4) Uani 1 1 d . . .
H15A H 0.1502 0.2156 -0.0700 0.127 Uiso 1 1 calc R U .
H15B H 0.1270 0.2122 -0.0250 0.127 Uiso 1 1 calc R U .
H15C H 0.1123 0.2113 -0.0767 0.127 Uiso 1 1 calc R U .
S4 S 0.28443(6) 0.29948(6) -0.08870(10) 0.0536(5) Uani 1 1 d . . .
C16 C 0.2823(2) 0.2567(2) -0.0994(4) 0.052(2) Uani 1 1 d . . .
C17 C 0.3224(2) 0.2691(2) -0.1041(4) 0.0495(18) Uani 1 1 d . . .
H17 H 0.3320 0.2861 -0.1308 0.059 Uiso 1 1 calc R U .
N4 N 0.34094(19) 0.28754(19) -0.0611(3) 0.0450(14) Uani 1 1 d . . .
H4D H 0.3641 0.2949 -0.0644 0.054 Uiso 1 1 calc R U .
H4E H 0.3327 0.2725 -0.0364 0.054 Uiso 1 1 calc R U .
C18 C 0.3280(2) 0.2380(2) -0.1159(3) 0.0510(19) Uani 1 1 d . . .
O7 O 0.3313(2) 0.22106(19) -0.0837(3) 0.0604(17) Uani 1 1 d . . .
O8 O 0.3275(2) 0.2315(2) -0.1599(3) 0.072(2) Uani 1 1 d . . .
C19 C 0.2649(3) 0.2320(2) -0.0599(4) 0.062(3) Uani 1 1 d . . .
H19A H 0.2782 0.2419 -0.0309 0.093 Uiso 1 1 calc R U .
H19B H 0.2412 0.2280 -0.0560 0.093 Uiso 1 1 calc R U .
H19C H 0.2639 0.2098 -0.0667 0.093 Uiso 1 1 calc R U .
C20 C 0.2627(3) 0.2426(4) -0.1466(5) 0.076(3) Uani 1 1 d . . .
H20A H 0.2751 0.2596 -0.1716 0.114 Uiso 1 1 calc R U .
H20B H 0.2616 0.2205 -0.1544 0.114 Uiso 1 1 calc R U .
H20C H 0.2389 0.2387 -0.1437 0.114 Uiso 1 1 calc R U .
S5 S 0.30947(5) 0.30620(6) 0.02273(10) 0.0537(5) Uani 1 1 d . . .
C21 C 0.3466(3) 0.3277(3) 0.0631(4) 0.060(2) Uani 1 1 d . . .
C22 C 0.3784(2) 0.3327(2) 0.0341(4) 0.053(2) Uani 1 1 d . . .
H22 H 0.3752 0.3091 0.0270 0.064 Uiso 1 1 calc R U .
N5 N 0.3801(2) 0.3505(2) -0.0118(3) 0.0568(19) Uani 1 1 d . . .
H5D H 0.3967 0.3500 -0.0303 0.068 Uiso 1 1 calc R U .
H5E H 0.3869 0.3732 -0.0059 0.068 Uiso 1 1 calc R U .
C23 C 0.4133(3) 0.3539(4) 0.0624(6) 0.075(3) Uani 1 1 d . . .
O9 O 0.4337(3) 0.3852(3) 0.0488(5) 0.115(4) Uani 1 1 d . . .
O10 O 0.4198(3) 0.3381(3) 0.0894(4) 0.092(3) Uani 1 1 d . . .
C24 C 0.3514(3) 0.3628(3) 0.0811(5) 0.074(3) Uani 1 1 d . . .
H24A H 0.3308 0.3585 0.0992 0.111 Uiso 1 1 calc R U .
H24B H 0.3721 0.3741 0.1013 0.111 Uiso 1 1 calc R U .
H24C H 0.3544 0.3779 0.0543 0.111 Uiso 1 1 calc R U .
C25 C 0.3393(3) 0.3023(4) 0.1049(5) 0.076(3) Uani 1 1 d . . .
H25A H 0.3363 0.2802 0.0930 0.115 Uiso 1 1 calc R U .
H25B H 0.3590 0.3128 0.1268 0.115 Uiso 1 1 calc R U .
H25C H 0.3180 0.2981 0.1212 0.115 Uiso 1 1 calc R U .
S6 S 0.33228(6) 0.37833(6) -0.03799(11) 0.0595(6) Uani 1 1 d . . .
C26 C 0.3529(3) 0.4038(3) -0.0927(6) 0.078(4) Uani 1 1 d . . .
C27 C 0.3797(3) 0.3907(3) -0.1066(5) 0.077(3) Uani 1 1 d D . .
H27 H 0.3979 0.3988 -0.0815 0.093 Uiso 1 1 calc R U .
N6 N 0.3603(2) 0.3513(2) -0.1064(4) 0.063(2) Uani 1 1 d . . .
H6A H 0.3759 0.3440 -0.1124 0.075 Uiso 1 1 calc R U .
H6B H 0.3446 0.3437 -0.1304 0.075 Uiso 1 1 calc R U .
C28 C 0.3986(6) 0.4081(7) -0.1537(8) 0.132(8) Uani 1 1 d D U .
O11 O 0.3866(3) 0.3888(3) -0.1902(5) 0.100(3) Uani 1 1 d . . .
O12 O 0.4238(4) 0.4374(4) -0.1496(6) 0.116(4) Uani 1 1 d . U .
C29 C 0.3254(5) 0.3928(4) -0.1314(5) 0.091(4) Uani 1 1 d . . .
H29A H 0.3146 0.3676 -0.1367 0.137 Uiso 1 1 calc R U .
H29B H 0.3076 0.3985 -0.1219 0.137 Uiso 1 1 calc R U .
H29C H 0.3366 0.4053 -0.1605 0.137 Uiso 1 1 calc R U .
C30 C 0.3664(5) 0.4390(5) -0.0880(7) 0.103(5) Uani 1 1 d . . .
H30A H 0.3844 0.4478 -0.0634 0.154 Uiso 1 1 calc R U .
H30B H 0.3768 0.4506 -0.1178 0.154 Uiso 1 1 calc R U .
H30C H 0.3478 0.4438 -0.0792 0.154 Uiso 1 1 calc R U .
Au4 Au 0.15034(2) 0.57517(2) 0.0833 0.05935(15) Uani 1 2 d S T P
Au5 Au 0.21801(2) 0.61749(2) 0.03242(2) 0.05659(10) Uani 1 1 d . . .
Co3 Co 0.19527(3) 0.52356(3) 0.05358(6) 0.0537(3) Uani 1 1 d . . .
S7 S 0.14929(6) 0.53168(6) 0.03895(12) 0.0633(7) Uani 1 1 d . . .
C31 C 0.1123(3) 0.4892(2) 0.0602(4) 0.056(2) Uani 1 1 d . . .
C32 C 0.1246(3) 0.4636(2) 0.0481(4) 0.059(2) Uani 1 1 d . . .
H32 H 0.1285 0.4643 0.0134 0.071 Uiso 1 1 calc R U .
N7 N 0.1587(2) 0.4748(2) 0.0723(3) 0.0531(17) Uani 1 1 d . . .
H7A H 0.1663 0.4597 0.0650 0.064 Uiso 1 1 calc R U .
H7B H 0.1554 0.4740 0.1040 0.064 Uiso 1 1 calc R U .
C33 C 0.0979(3) 0.4264(3) 0.0619(4) 0.056(2) Uani 1 1 d . . .
O13 O 0.09794(19) 0.41640(18) 0.1055(3) 0.0618(17) Uani 1 1 d . . .
O14 O 0.0762(2) 0.4074(2) 0.0314(3) 0.072(2) Uani 1 1 d . . .
C34 C 0.1041(3) 0.4903(3) 0.1099(4) 0.067(3) Uani 1 1 d . . .
H34A H 0.1240 0.4942 0.1293 0.101 Uiso 1 1 calc R U .
H34B H 0.0992 0.5094 0.1148 0.101 Uiso 1 1 calc R U .
H34C H 0.0835 0.4682 0.1187 0.101 Uiso 1 1 calc R U .
C35 C 0.0824(4) 0.4834(4) 0.0318(7) 0.103(6) Uani 1 1 d . . .
H35A H 0.0876 0.4826 -0.0015 0.155 Uiso 1 1 calc R U .
H35B H 0.0619 0.4613 0.0408 0.155 Uiso 1 1 calc R U .
H35C H 0.0776 0.5026 0.0370 0.155 Uiso 1 1 calc R U .
S8 S 0.20175(6) 0.54245(6) 0.12868(11) 0.0576(6) Uani 1 1 d . . .
C36 C 0.2396(3) 0.5383(3) 0.1485(4) 0.060(2) Uani 1 1 d . . .
C37 C 0.2347(3) 0.5061(3) 0.1234(5) 0.066(3) Uani 1 1 d . . .
H37 H 0.2125 0.4854 0.1344 0.079 Uiso 1 1 calc R U .
N8 N 0.2319(2) 0.5114(2) 0.0706(3) 0.0563(18) Uani 1 1 d . . .
H8A H 0.2272 0.4914 0.0553 0.068 Uiso 1 1 calc R U .
H8B H 0.2530 0.5287 0.0602 0.068 Uiso 1 1 calc R U .
C38 C 0.2646(4) 0.4989(4) 0.1299(7) 0.092(4) Uani 1 1 d . . .
O15 O 0.2877(3) 0.5056(4) 0.0962(5) 0.109(4) Uani 1 1 d . . .
O16 O 0.2656(3) 0.4873(3) 0.1727(4) 0.098(3) Uani 1 1 d . . .
C39 C 0.2733(3) 0.5710(3) 0.1335(5) 0.068(3) Uani 1 1 d . . .
H39A H 0.2735 0.5735 0.0992 0.101 Uiso 1 1 calc R U .
H39B H 0.2746 0.5916 0.1485 0.101 Uiso 1 1 calc R U .
H39C H 0.2934 0.5689 0.1431 0.101 Uiso 1 1 calc R U .
C40 C 0.2389(4) 0.5340(4) 0.1994(5) 0.080(4) Uani 1 1 d . . .
H40A H 0.2421 0.5553 0.2147 0.121 Uiso 1 1 calc R U .
H40B H 0.2164 0.5142 0.2088 0.121 Uiso 1 1 calc R U .
H40C H 0.2577 0.5297 0.2089 0.121 Uiso 1 1 calc R U .
S9 S 0.23515(6) 0.57655(6) 0.02477(12) 0.0628(7) Uani 1 1 d . . .
C41 C 0.2341(3) 0.5666(3) -0.0384(5) 0.071(3) Uani 1 1 d . . .
C42 C 0.2257(4) 0.5286(3) -0.0421(5) 0.078(3) Uani 1 1 d . . .
H42 H 0.2449 0.5272 -0.0255 0.094 Uiso 1 1 calc R U .
N9 N 0.1927(2) 0.5068(2) -0.0136(3) 0.062(2) Uani 1 1 d . . .
H9D H 0.1882 0.4844 -0.0129 0.074 Uiso 1 1 calc R U .
H9E H 0.1746 0.5070 -0.0284 0.074 Uiso 1 1 calc R U .
C43 C 0.2236(5) 0.5145(4) -0.0900(6) 0.093(5) Uani 1 1 d . . .
O17 O 0.1935(4) 0.4975(4) -0.1076(5) 0.113(4) Uani 1 1 d . . .
O18 O 0.2506(4) 0.5182(4) -0.1097(5) 0.110(4) Uani 1 1 d . . .
C44 C 0.2063(4) 0.5715(4) -0.0642(5) 0.081(4) Uani 1 1 d . . .
H44A H 0.2121 0.5959 -0.0615 0.122 Uiso 1 1 calc R U .
H44B H 0.2057 0.5655 -0.0975 0.122 Uiso 1 1 calc R U .
H44C H 0.1834 0.5563 -0.0500 0.122 Uiso 1 1 calc R U .
C45 C 0.2722(4) 0.5915(4) -0.0571(6) 0.097(5) Uani 1 1 d . . .
H45A H 0.2887 0.5872 -0.0395 0.146 Uiso 1 1 calc R U .
H45B H 0.2734 0.5869 -0.0905 0.146 Uiso 1 1 calc R U .
H45C H 0.2782 0.6158 -0.0529 0.146 Uiso 1 1 calc R U .
Zn1 Zn 0.13389(3) 0.26778(5) 0.2500 0.0842(7) Uani 1 2 d S T P
C46 C 0.0650(5) 0.2561(4) 0.2404(8) 0.108(6) Uani 1 1 d D U .
C47 C 0.0253(5) 0.2407(7) 0.2453(14) 0.207(15) Uani 1 1 d D U .
H47A H 0.0197 0.2595 0.2425 0.310 Uiso 1 1 calc R U .
H47B H 0.0177 0.2295 0.2762 0.310 Uiso 1 1 calc R U .
H47C H 0.0132 0.2234 0.2206 0.310 Uiso 1 1 calc R U .
O19 O 0.0828(4) 0.2396(3) 0.2529(5) 0.119(4) Uani 1 1 d D . .
O20 O 0.0815(4) 0.2860(3) 0.2308(5) 0.110(4) Uani 1 1 d D . .
Na1 Na 0.16671(14) 0.40182(13) 0.20984(18) 0.0722(11) Uani 1 1 d . . .
O21 O 0.18126(13) 0.3625(3) 0.2500 0.059(2) Uani 1 2 d S T P
O22 O 0.1973(2) 0.4005(2) 0.1382(3) 0.070(2) Uani 1 1 d . . .
O23 O 0.1115(2) 0.3504(2) 0.1787(3) 0.074(2) Uani 1 1 d . . .
O24 O 0.1537(2) 0.4435(2) 0.1711(3) 0.077(2) Uani 1 1 d . . .
O25 O 0.22364(16) 0.4473(3) 0.2500 0.075(3) Uani 1 2 d S T P
O26 O 0.1325(3) 0.4017(3) 0.2704(4) 0.103(3) Uani 1 1 d . . .

loop_
_atom_site_aniso_label
_atom_site_aniso_U_11
_atom_site_aniso_U_22
_atom_site_aniso_U_33
_atom_site_aniso_U_23
_atom_site_aniso_U_13
_atom_site_aniso_U_12
Au1 0.03600(14) 0.03753(14) 0.0876(2) 0.00133(14) 0.01127(14) 0.02192(12)
Au2 0.03112(13) 0.03913(14) 0.0820(2) -0.00661(14) 0.00311(13) 0.02013(11)
Au3 0.02978(12) 0.03492(13) 0.0804(2) -0.00367(13) 0.00378(12) 0.01775(11)
Co1 0.0292(4) 0.0340(5) 0.0761(7) 0.0002(5) 0.0064(4) 0.0174(4)
Co2 0.0292(4) 0.0309(5) 0.0925(9) -0.0054(5) 0.0050(5) 0.0162(4)
S1 0.0381(9) 0.0428(10) 0.0840(15) 0.0030(10) 0.0081(10) 0.0244(8)
C1 0.041(4) 0.047(5) 0.092(7) 0.004(4) 0.009(4) 0.025(4)
C2 0.039(4) 0.046(4) 0.072(6) 0.001(4) 0.002(4) 0.025(4)
N1 0.039(3) 0.043(3) 0.069(4) 0.005(3) 0.007(3) 0.022(3)
C3 0.046(4) 0.045(4) 0.076(6) 0.008(4) 0.005(4) 0.024(4)
O1 0.058(4) 0.054(4) 0.074(5) 0.001(3) 0.005(3) 0.031(3)
O2 0.064(4) 0.053(4) 0.081(5) 0.009(3) 0.009(4) 0.035(4)
C4 0.038(4) 0.046(5) 0.093(7) -0.006(4) 0.010(4) 0.022(4)
C5 0.069(7) 0.078(8) 0.083(8) 0.013(6) 0.020(6) 0.041(7)
S2 0.0309(8) 0.0338(8) 0.0780(14) -0.0018(8) 0.0054(8) 0.0150(7)
C6 0.039(4) 0.044(4) 0.065(5) 0.001(4) 0.001(3) 0.022(3)
C7 0.036(4) 0.042(4) 0.069(5) -0.004(4) 0.005(3) 0.018(3)
N2 0.035(3) 0.038(3) 0.061(4) -0.001(3) 0.003(3) 0.018(3)
C8 0.054(5) 0.059(5) 0.056(5) -0.004(4) 0.001(4) 0.031(4)
O3 0.055(4) 0.048(3) 0.072(4) 0.000(3) 0.007(3) 0.025(3)
O4 0.054(4) 0.064(5) 0.083(5) -0.006(4) 0.005(4) 0.016(4)
C9 0.053(5) 0.059(6) 0.065(5) 0.007(4) 0.006(4) 0.031(5)
C10 0.046(5) 0.067(7) 0.079(7) -0.009(5) -0.002(4) 0.026(5)
S3 0.0377(9) 0.0399(10) 0.0811(14) -0.0029(9) 0.0026(9) 0.0217(8)
C11 0.037(4) 0.048(5) 0.071(6) -0.004(4) 0.002(4) 0.018(3)
C12 0.050(5) 0.055(5) 0.062(5) 0.000(4) -0.001(4) 0.028(4)
N3 0.048(4) 0.054(4) 0.067(5) 0.002(3) 0.009(3) 0.032(4)
C13 0.066(7) 0.078(8) 0.097(9) -0.012(7) -0.008(6) 0.048(7)
O5 0.068(6) 0.111(9) 0.120(8) -0.019(7) -0.001(6) 0.040(6)
O6 0.063(5) 0.105(8) 0.095(6) -0.012(6) -0.012(5) 0.044(5)
C14 0.050(5) 0.056(5) 0.072(6) -0.005(4) -0.003(4) 0.026(4)
C15 0.058(7) 0.070(8) 0.126(11) -0.022(8) -0.002(7) 0.033(6)
S4 0.0394(10) 0.0436(10) 0.0839(15) -0.0065(10) 0.0026(10) 0.0253(9)
C16 0.042(4) 0.040(4) 0.078(6) -0.007(4) 0.011(4) 0.025(3)
C17 0.036(4) 0.037(4) 0.077(5) -0.006(4) -0.002(3) 0.019(3)
N4 0.039(3) 0.040(3) 0.059(4) -0.008(3) -0.002(3) 0.022(3)
C18 0.045(4) 0.047(4) 0.062(5) 0.004(4) 0.006(4) 0.023(4)
O7 0.060(4) 0.047(3) 0.082(5) -0.008(3) -0.002(3) 0.033(3)
O8 0.076(5) 0.058(4) 0.090(5) -0.009(4) 0.009(4) 0.039(4)
C19 0.044(5) 0.035(4) 0.100(8) -0.010(4) 0.006(5) 0.014(4)
C20 0.047(5) 0.069(7) 0.110(9) -0.021(7) -0.004(6) 0.027(5)
S5 0.0330(9) 0.0355(9) 0.0954(17) -0.0051(10) 0.0024(9) 0.0193(7)
C21 0.045(5) 0.046(5) 0.092(7) -0.006(4) -0.002(4) 0.025(4)
C22 0.048(4) 0.047(4) 0.070(5) -0.010(4) -0.005(4) 0.028(4)
N5 0.040(4) 0.046(4) 0.085(6) -0.008(4) 0.000(4) 0.022(3)
C23 0.045(5) 0.062(7) 0.112(10) -0.021(6) -0.010(6) 0.023(5)
O9 0.079(7) 0.073(7) 0.172(12) -0.008(7) -0.023(8) 0.023(6)
O10 0.062(5) 0.084(7) 0.137(9) -0.008(6) -0.017(6) 0.041(5)
C24 0.052(6) 0.070(7) 0.107(9) -0.025(6) -0.014(6) 0.036(5)
C25 0.060(7) 0.084(9) 0.097(8) 0.000(7) -0.003(6) 0.045(7)
S6 0.0356(9) 0.0370(9) 0.1076(19) -0.0018(11) 0.0141(11) 0.0193(8)
C26 0.051(6) 0.056(6) 0.127(11) 0.006(7) 0.023(6) 0.025(5)
C27 0.055(6) 0.063(7) 0.118(10) 0.013(7) 0.017(6) 0.033(6)
N6 0.045(4) 0.056(5) 0.089(6) 0.004(4) 0.014(4) 0.027(4)
C28 0.103(14) 0.115(14) 0.18(2) -0.004(16) 0.035(16) 0.058(10)
O11 0.097(8) 0.105(9) 0.113(8) 0.017(7) 0.029(6) 0.062(7)
O12 0.092(8) 0.093(8) 0.161(11) 0.041(8) 0.034(8) 0.044(7)
C29 0.099(11) 0.085(10) 0.105(10) 0.013(8) 0.015(9) 0.058(9)
C30 0.085(11) 0.092(12) 0.135(14) 0.027(10) 0.027(10) 0.048(9)
Au4 0.03092(19) 0.02684(13) 0.1216(5) 0.01013(19) 0.000 0.01546(9)
Au5 0.03737(15) 0.02639(12) 0.1035(3) 0.00925(14) 0.00023(16) 0.01404(11)
Co3 0.0326(5) 0.0267(4) 0.1022(10) 0.0131(5) 0.0119(5) 0.0152(4)
S7 0.0389(10) 0.0309(9) 0.120(2) 0.0117(11) 0.0023(12) 0.0178(8)
C31 0.043(4) 0.043(4) 0.084(6) 0.006(4) 0.009(4) 0.022(4)
C32 0.048(5) 0.040(4) 0.089(7) 0.006(4) 0.004(5) 0.022(4)
N7 0.044(4) 0.041(4) 0.076(5) 0.009(3) 0.012(3) 0.022(3)
C33 0.048(5) 0.044(4) 0.076(6) 0.000(4) 0.002(4) 0.022(4)
O13 0.046(3) 0.042(3) 0.093(5) 0.006(3) 0.007(3) 0.019(3)
O14 0.054(4) 0.052(4) 0.095(6) 0.003(4) 0.009(4) 0.016(3)
C34 0.053(5) 0.046(5) 0.100(8) 0.007(5) 0.020(5) 0.022(4)
C35 0.057(7) 0.059(7) 0.190(18) -0.009(9) 0.008(9) 0.025(6)
S8 0.0395(10) 0.0356(9) 0.1036(19) 0.0146(10) 0.0097(11) 0.0232(8)
C36 0.048(5) 0.054(5) 0.087(7) 0.007(5) 0.009(5) 0.032(4)
C37 0.057(6) 0.043(5) 0.105(8) 0.009(5) 0.007(5) 0.031(4)
N8 0.042(4) 0.045(4) 0.084(5) 0.009(4) 0.009(4) 0.023(3)
C38 0.078(9) 0.079(9) 0.124(12) 0.006(8) -0.017(9) 0.042(8)
O15 0.087(7) 0.114(9) 0.157(10) -0.005(8) 0.011(7) 0.073(8)
O16 0.084(7) 0.082(7) 0.139(9) 0.024(6) -0.003(6) 0.049(6)
C39 0.045(5) 0.053(5) 0.109(9) 0.008(5) 0.005(5) 0.028(4)
C40 0.075(8) 0.069(8) 0.113(10) 0.014(7) 0.008(7) 0.047(7)
S9 0.0415(10) 0.0311(9) 0.114(2) 0.0131(11) 0.0135(12) 0.0172(8)
C41 0.070(7) 0.052(6) 0.091(8) 0.015(5) 0.017(6) 0.031(5)
C42 0.060(7) 0.060(7) 0.104(9) 0.004(6) 0.012(6) 0.022(5)
N9 0.055(5) 0.039(4) 0.091(6) 0.007(4) 0.011(4) 0.024(4)
C43 0.102(12) 0.053(7) 0.113(11) 0.008(7) 0.033(10) 0.030(7)
O17 0.114(10) 0.095(9) 0.136(10) 0.013(8) 0.013(8) 0.057(8)
O18 0.115(10) 0.100(8) 0.115(8) 0.001(7) 0.031(7) 0.054(8)
C44 0.095(10) 0.062(7) 0.086(8) 0.008(6) -0.002(7) 0.039(7)
C45 0.093(11) 0.064(8) 0.113(11) 0.005(7) 0.034(9) 0.023(8)
Zn1 0.1029(15) 0.0483(10) 0.0833(13) 0.000 0.0298(11) 0.0241(5)
C46 0.124(13) 0.081(10) 0.140(15) 0.017(10) 0.027(12) 0.066(11)
C47 0.124(15) 0.090(16) 0.34(4) 0.00(2) 0.03(3) 0.008(15)
O19 0.106(10) 0.089(8) 0.135(10) 0.013(7) 0.015(8) 0.028(7)
O20 0.112(10) 0.094(8) 0.133(10) 0.014(7) 0.011(8) 0.058(8)
Na1 0.074(3) 0.061(3) 0.086(3) 0.002(2) 0.003(2) 0.037(2)
O21 0.059(4) 0.044(5) 0.069(6) 0.000 0.002(4) 0.022(2)
O22 0.069(5) 0.058(4) 0.083(5) -0.001(4) 0.004(4) 0.032(4)
O23 0.067(5) 0.069(5) 0.085(5) -0.004(4) -0.003(4) 0.033(4)
O24 0.070(5) 0.057(5) 0.101(6) 0.007(4) 0.009(4) 0.031(4)
O25 0.070(6) 0.053(6) 0.097(8) 0.000 -0.016(6) 0.026(3)
O26 0.102(8) 0.104(9) 0.120(8) 0.006(7) 0.013(7) 0.063(7)

loop_
_atom_type_symbol
_atom_type_description
_atom_type_scat_dispersion_real
_atom_type_scat_dispersion_imag
_atom_type_scat_source
C C 0.0030 0.0016 'International Tables Vol C Tables 4.2.6.8 and 6.1.1.4'
H H 0.0000 0.0000 'International Tables Vol C Tables 4.2.6.8 and 6.1.1.4'
Au Au -1.7722 8.6100 'International Tables Vol C Tables 4.2.6.8 and 6.1.1.4'
Co Co 0.3512 0.9493 'International Tables Vol C Tables 4.2.6.8 and 6.1.1.4'
N N 0.0059 0.0032 'International Tables Vol C Tables 4.2.6.8 and 6.1.1.4'
O O 0.0105 0.0059 'International Tables Vol C Tables 4.2.6.8 and 6.1.1.4'
S S 0.1220 0.1202 'International Tables Vol C Tables 4.2.6.8 and 6.1.1.4'
Zn Zn 0.2937 1.3977 'International Tables Vol C Tables 4.2.6.8 and 6.1.1.4'
Na Na 0.0362 0.0249 'International Tables Vol C Tables 4.2.6.8 and 6.1.1.4'

loop_
_geom_angle_atom_site_label_1
_geom_angle_atom_site_label_2
_geom_angle_atom_site_label_3
_geom_angle
_geom_angle_site_symmetry_1
_geom_angle_site_symmetry_3
S1 Au1 S6 176.53(9) . .
S1 Au1 Au3 100.73(7) . .
S6 Au1 Au3 82.57(8) . .
S1 Au1 Au2 81.73(6) . .
S6 Au1 Au2 100.99(6) . .
Au3 Au1 Au2 59.471(12) . .
S4 Au2 S3 177.22(9) . .
S4 Au2 Au3 98.46(7) . .
S3 Au2 Au3 84.30(6) . .
S4 Au2 Au1 81.73(6) . .
S3 Au2 Au1 100.01(6) . .
Au3 Au2 Au1 59.118(12) . .
S5 Au3 S2 177.45(10) . .
S5 Au3 Au1 100.64(7) . .
S2 Au3 Au1 81.31(6) . .
S5 Au3 Au2 84.57(7) . .
S2 Au3 Au2 97.85(6) . .
Au1 Au3 Au2 61.411(13) . .
N3 Co1 N2 92.1(3) . .
N3 Co1 N1 89.8(3) . .
N2 Co1 N1 88.6(3) . .
N3 Co1 S2 176.4(3) . .
N2 Co1 S2 84.8(2) . .
N1 Co1 S2 91.9(2) . .
N3 Co1 S1 89.9(3) . .
N2 Co1 S1 173.2(2) . .
N1 Co1 S1 85.0(2) . .
S2 Co1 S1 93.36(10) . .
N3 Co1 S3 84.7(2) . .
N2 Co1 S3 91.5(2) . .
N1 Co1 S3 174.5(2) . .
S2 Co1 S3 93.56(9) . .
S1 Co1 S3 95.11(10) . .
N6 Co2 N5 90.6(4) . .
N6 Co2 N4 89.4(3) . .
N5 Co2 N4 89.0(3) . .
N6 Co2 S5 176.1(3) . .
N5 Co2 S5 85.8(3) . .
N4 Co2 S5 92.0(2) . .
N6 Co2 S6 84.5(3) . .
N5 Co2 S6 90.2(2) . .
N4 Co2 S6 173.8(2) . .
S5 Co2 S6 94.06(10) . .
N6 Co2 S4 89.5(3) . .
N5 Co2 S4 174.1(2) . .
N4 Co2 S4 85.2(2) . .
S5 Co2 S4 94.14(10) . .
S6 Co2 S4 95.66(10) . .
C1 S1 Co1 101.7(3) . .
C1 S1 Au1 106.8(3) . .
Co1 S1 Au1 113.57(11) . .
C5 C1 C4 109.9(10) . .
C5 C1 C2 113.3(9) . .
C4 C1 C2 111.9(9) . .
C5 C1 S1 107.6(9) . .
C4 C1 S1 112.4(7) . .
C2 C1 S1 101.6(6) . .
N1 C2 C1 109.8(7) . .
N1 C2 C3 109.7(8) . .
C1 C2 C3 110.4(8) . .
C2 N1 Co1 112.2(6) . .
O1 C3 O2 126.7(10) . .
O1 C3 C2 120.3(9) . .
O2 C3 C2 113.0(9) . .
C6 S2 Co1 101.3(3) . .
C6 S2 Au3 106.9(3) . .
Co1 S2 Au3 115.53(11) . .
C10 C6 C9 109.7(9) . .
C10 C6 C7 112.0(8) . .
C9 C6 C7 111.9(8) . .
C10 C6 S2 105.4(7) . .
C9 C6 S2 113.2(7) . .
C7 C6 S2 104.4(6) . .
N2 C7 C8 111.9(7) . .
N2 C7 C6 107.7(7) . .
C8 C7 C6 112.0(8) . .
C7 N2 Co1 115.4(5) . .
O4 C8 O3 123.3(10) . .
O4 C8 C7 122.3(9) . .
O3 C8 C7 114.4(9) . .
C8 O3 Zn1 116.4(7) . .
C11 S3 Co1 100.4(3) . .
C11 S3 Au2 107.8(3) . .
Co1 S3 Au2 112.69(10) . .
C12 C11 C15 111.6(9) . .
C12 C11 C14 113.2(9) . .
C15 C11 C14 110.7(10) . .
C12 C11 S3 103.9(7) . .
C15 C11 S3 104.6(8) . .
C14 C11 S3 112.3(7) . .
N3 C12 C11 107.5(8) . .
N3 C12 C13 110.1(9) . .
C11 C12 C13 113.4(9) . .
C12 N3 Co1 114.2(6) . .
O6 C13 O5 125.2(14) . .
O6 C13 C12 120.8(13) . .
O5 C13 C12 113.8(13) . .
C16 S4 Co2 101.5(3) . .
C16 S4 Au2 108.0(3) . .
Co2 S4 Au2 114.72(12) . .
C19 C16 C20 112.3(9) . .
C19 C16 C17 113.6(9) . .
C20 C16 C17 111.9(8) . .
C19 C16 S4 111.3(6) . .
C20 C16 S4 106.3(8) . .
C17 C16 S4 100.5(6) . .
N4 C17 C18 112.3(8) . .
N4 C17 C16 109.9(7) . .
C18 C17 C16 111.0(7) . .
C17 N4 Co2 112.3(5) . .
O7 C18 O8 125.3(9) . .
O7 C18 C17 119.9(9) . .
O8 C18 C17 114.7(9) . .
C21 S5 Co2 101.6(4) . .
C21 S5 Au3 108.6(3) . .
Co2 S5 Au3 112.09(11) . .
C24 C21 C22 112.0(9) . .
C24 C21 C25 110.2(11) . .
C22 C21 C25 110.8(9) . .
C24 C21 S5 111.6(7) . .
C22 C21 S5 104.8(7) . .
C25 C21 S5 107.2(8) . .
N5 C22 C21 109.8(8) . .
N5 C22 C23 110.9(9) . .
C21 C22 C23 111.5(9) . .
C22 N5 Co2 114.2(6) . .
O10 C23 O9 126.8(13) . .
O10 C23 C22 116.2(12) . .
O9 C23 C22 116.2(13) . .
C26 S6 Co2 104.0(4) . .
C26 S6 Au1 105.9(4) . .
Co2 S6 Au1 112.30(10) . .
C30 C26 C29 105.2(14) . .
C30 C26 C27 116.8(12) . .
C29 C26 C27 108.6(12) . .
C30 C26 S6 114.1(13) . .
C29 C26 S6 109.7(9) . .
C27 C26 S6 102.2(9) . .
N6 C27 C28 115.3(14) . .
N6 C27 C26 108.6(9) . .
C28 C27 C26 109.9(13) . .
C27 N6 Co2 115.6(8) . .
O12 C28 O11 129.9(17) . .
O12 C28 C27 115(2) . .
O11 C28 C27 115.2(19) . .
S7 Au4 S7 177.98(12) . 7_565
S7 Au4 Au5 81.50(6) . .
S7 Au4 Au5 100.28(7) 7_565 .
S7 Au4 Au5 100.28(7) . 7_565
S7 Au4 Au5 81.50(6) 7_565 7_565
Au5 Au4 Au5 59.965(19) . 7_565
S9 Au5 S8 178.25(11) . 7_565
S9 Au5 Au5 81.51(8) . 7_565
S8 Au5 Au5 100.03(8) 7_565 7_565
S9 Au5 Au4 100.02(6) . .
S8 Au5 Au4 81.51(6) 7_565 .
Au5 Au5 Au4 60.020(9) 7_565 .
N8 Co3 N7 88.5(3) . .
N8 Co3 N9 92.0(4) . .
N7 Co3 N9 89.5(3) . .
N8 Co3 S8 84.3(3) . .
N7 Co3 S8 91.8(3) . .
N9 Co3 S8 176.0(3) . .
N8 Co3 S9 92.9(2) . .
N7 Co3 S9 174.2(3) . .
N9 Co3 S9 84.8(3) . .
S8 Co3 S9 94.02(11) . .
N8 Co3 S7 173.3(2) . .
N7 Co3 S7 85.0(2) . .
N9 Co3 S7 89.7(3) . .
S8 Co3 S7 94.16(11) . .
S9 Co3 S7 93.77(10) . .
C31 S7 Co3 100.7(3) . .
C31 S7 Au4 107.9(3) . .
Co3 S7 Au4 112.90(13) . .
C35 C31 C34 108.8(11) . .
C35 C31 C32 112.1(10) . .
C34 C31 C32 115.5(9) . .
C35 C31 S7 104.9(9) . .
C34 C31 S7 112.5(8) . .
C32 C31 S7 102.4(6) . .
N7 C32 C33 110.4(8) . .
N7 C32 C31 108.9(9) . .
C33 C32 C31 111.8(8) . .
C32 N7 Co3 111.7(6) . .
O14 C33 O13 123.8(10) . .
O14 C33 C32 117.7(10) . .
O13 C33 C32 118.4(9) . .
C36 S8 Co3 101.8(4) . .
C36 S8 Au5 107.2(4) . 7_565
Co3 S8 Au5 112.90(11) . 7_565
C40 C36 C37 111.4(10) . .
C40 C36 C39 110.3(11) . .
C37 C36 C39 111.9(9) . .
C40 C36 S8 110.6(8) . .
C37 C36 S8 103.7(8) . .
C39 C36 S8 108.7(7) . .
C36 C37 C38 114.3(11) . .
C36 C37 N8 107.8(8) . .
C38 C37 N8 107.1(11) . .
C37 N8 Co3 114.5(6) . .
O15 C38 O16 125.3(14) . .
O15 C38 C37 121.6(14) . .
O16 C38 C37 113.0(15) . .
C41 S9 Co3 101.0(4) . .
C41 S9 Au5 107.6(4) . .
Co3 S9 Au5 112.82(11) . .
C44 C41 C42 110.4(12) . .
C44 C41 C45 113.1(12) . .
C42 C41 C45 109.5(11) . .
C44 C41 S9 110.8(9) . .
C42 C41 S9 107.0(9) . .
C45 C41 S9 105.8(10) . .
C43 C42 N9 112.8(12) . .
C43 C42 C41 117.0(12) . .
N9 C42 C41 106.8(10) . .
C42 N9 Co3 114.3(8) . .
O18 C43 O17 123.7(17) . .
O18 C43 C42 120.1(18) . .
O17 C43 C42 116.1(15) . .
O19 Zn1 O19 113.2(8) . 6
O19 Zn1 O3 102.5(5) . 6
O19 Zn1 O3 118.8(5) 6 6
O19 Zn1 O3 118.8(5) . .
O19 Zn1 O3 102.5(5) 6 .
O3 Zn1 O3 101.4(4) 6 .
O20 C46 O19 117.5(18) . .
O20 C46 C47 116.4(17) . .
O19 C46 C47 125.3(18) . .
C46 O19 Zn1 116.0(11) . .
O26 Na1 O21 93.2(4) . .
O26 Na1 O24 86.3(4) . .
O21 Na1 O24 177.7(4) . .
O26 Na1 O22 172.8(5) . .
O21 Na1 O22 91.5(3) . .
O24 Na1 O22 89.1(3) . .
O26 Na1 O23 85.5(4) . .
O21 Na1 O23 90.2(3) . .
O24 Na1 O23 92.0(4) . .
O22 Na1 O23 89.0(3) . .
O26 Na1 O25 93.2(4) . .
O21 Na1 O25 81.0(3) . .
O24 Na1 O25 96.8(3) . .
O22 Na1 O25 92.9(3) . .
O23 Na1 O25 171.0(4) . .
O26 Na1 Na1 94.2(4) . 6
O21 Na1 Na1 38.5(2) . 6
O24 Na1 Na1 139.3(3) . 6
O22 Na1 Na1 92.9(3) . 6
O23 Na1 Na1 128.6(2) . 6
O25 Na1 Na1 42.6(2) . 6
Na1 O21 Na1 103.1(4) 6 .
Na1 O25 Na1 94.9(4) . 6

loop_
_geom_bond_atom_site_label_1
_geom_bond_atom_site_label_2
_geom_bond_distance
_geom_bond_site_symmetry_2
Au1 S1 2.296(2) .
Au1 S6 2.300(2) .
Au1 Au3 2.9722(5) .
Au1 Au2 3.0410(5) .
Au2 S4 2.288(2) .
Au2 S3 2.295(2) .
Au2 Au3 2.9831(5) .
Au3 S5 2.302(2) .
Au3 S2 2.302(2) .
Co1 N3 1.996(9) .
Co1 N2 2.025(7) .
Co1 N1 2.036(7) .
Co1 S2 2.246(3) .
Co1 S1 2.254(3) .
Co1 S3 2.261(2) .
Co2 N6 1.993(9) .
Co2 N5 2.000(8) .
Co2 N4 2.012(7) .
Co2 S5 2.258(3) .
Co2 S6 2.267(2) .
Co2 S4 2.278(3) .
S1 C1 1.873(10) .
C1 C5 1.449(16) .
C1 C4 1.504(15) .
C1 C2 1.562(13) .
C2 N1 1.459(12) .
C2 C3 1.577(14) .
C3 O1 1.176(13) .
C3 O2 1.272(13) .
S2 C6 1.854(10) .
C6 C10 1.521(15) .
C6 C9 1.522(14) .
C6 C7 1.560(12) .
C7 N2 1.469(12) .
C7 C8 1.477(14) .
C8 O4 1.280(13) .
C8 O3 1.281(12) .
O3 Zn1 1.974(7) .
S3 C11 1.853(10) .
C11 C12 1.539(14) .
C11 C15 1.540(17) .
C11 C14 1.540(15) .
C12 N3 1.465(13) .
C12 C13 1.547(17) .
C13 O6 1.215(17) .
C13 O5 1.291(19) .
S4 C16 1.875(8) .
C16 C19 1.486(15) .
C16 C20 1.550(17) .
C16 C17 1.579(12) .
C17 N4 1.471(11) .
C17 C18 1.550(13) .
C18 O7 1.239(12) .
C18 O8 1.282(13) .
S5 C21 1.832(11) .
C21 C24 1.543(15) .
C21 C22 1.551(14) .
C21 C25 1.556(18) .
C22 N5 1.505(14) .
C22 C23 1.570(15) .
C23 O10 1.163(18) .
C23 O9 1.276(18) .
S6 C26 1.871(15) .
C26 C30 1.37(2) .
C26 C29 1.53(2) .
C26 C27 1.611(17) .
C27 N6 1.509(16) .
C27 C28 1.562(14) .
C28 O12 1.22(3) .
C28 O11 1.28(3) .
Au4 S7 2.282(3) .
Au4 S7 2.282(3) 7_565
Au4 Au5 2.9939(5) .
Au4 Au5 2.9941(5) 7_565
Au5 S9 2.297(2) .
Au5 S8 2.301(2) 7_565
Au5 Au5 2.9924(9) 7_565
Co3 N8 2.007(8) .
Co3 N7 2.017(8) .
Co3 N9 2.031(10) .
Co3 S8 2.259(4) .
Co3 S9 2.268(2) .
Co3 S7 2.274(3) .
S7 C31 1.872(10) .
C31 C35 1.46(2) .
C31 C34 1.466(16) .
C31 C32 1.524(14) .
C32 N7 1.497(14) .
C32 C33 1.522(14) .
C33 O14 1.255(13) .
C33 O13 1.315(14) .
S8 C36 1.863(11) .
S8 Au5 2.301(2) 7_565
C36 C40 1.457(19) .
C36 C37 1.507(16) .
C36 C39 1.532(15) .
C37 C38 1.521(19) .
C37 N8 1.534(16) .
C38 O15 1.32(2) .
C38 O16 1.33(2) .
S9 C41 1.845(14) .
C41 C44 1.54(2) .
C41 C42 1.534(18) .
C41 C45 1.574(19) .
C42 C43 1.48(2) .
C42 N9 1.518(15) .
C43 O18 1.25(2) .
C43 O17 1.26(2) .
Zn1 O19 1.961(14) .
Zn1 O19 1.961(14) 6
Zn1 O3 1.974(7) 6
C46 O20 1.180(16) .
C46 O19 1.362(17) .
C46 C47 1.544(14) .
Na1 O26 2.293(13) .
Na1 O21 2.422(8) .
Na1 O24 2.454(11) .
Na1 O22 2.463(10) .
Na1 O23 2.523(11) .
Na1 O25 2.575(10) .
Na1 Na1 3.793(10) 6
O21 Na1 2.422(8) 6
O25 Na1 2.575(9) 6

loop_
_platon_squeeze_void_nr
_platon_squeeze_void_average_x
_platon_squeeze_void_average_y
_platon_squeeze_void_average_z
_platon_squeeze_void_volume
_platon_squeeze_void_count_electrons
_platon_squeeze_void_content
1 -0.074 -0.005 0.001 29406 7687 ' '
2 0.000 0.275 0.333 25 8 ' '
3 0.000 0.725 0.833 25 8 ' '
4 0.275 0.000 0.000 25 8 ' '
5 0.275 0.275 0.167 25 8 ' '
6 0.725 0.725 0.667 25 8 ' '
7 0.725 1.000 0.500 25 8 ' '
